data_1570083
loop_
_publ_author_name
'Dang, Hang T.'
'Porey, Arka'
'Nand, Sachchida'
'Trevino, Ramon'
'Manning-Lorino, Patrick'
'Hughes, William B.'
'Fremin, Seth O.'
'Thompson, William T.'
'Dhakal, Shree Krishna'
'Arman, Hadi D.'
'Larionov, Oleg V.'

_publ_section_title
;
 Kinetically-driven reactivity of sulfinylamines enables direct conversion
 of carboxylic acids to sulfinamides.
;
_journal_issue 46
_journal_name_full 'Chemical science'
_journal_page_first 13384
_journal_page_last 13391
_journal_paper_doi 10.1039/d3sc04727j
_journal_volume 14
_journal_year 2023
_chemical_formula_moiety 'C9 H13 Br Cl N3 O2 S'
_chemical_formula_sum 'C9 H13 Br Cl N3 O2 S'
_chemical_formula_weight 342.64
_space_group_crystal_system triclinic
_space_group_IT_number 2
_space_group_name_Hall '-P 1'
_space_group_name_H-M_alt 'P -1'
_atom_sites_solution_hydrogens geom
_atom_sites_solution_primary dual
_audit_creation_date 2022-04-14
_audit_creation_method
;
Olex2 1.5
(compiled 2021.12.09 svn.r5202d8cf for OlexSys, GUI svn.r6439)
;
_audit_update_record
;
2022-05-04 deposited with the CCDC.	2023-10-09 downloaded from the CCDC.
;
_cell_angle_alpha 70.025(7)
_cell_angle_beta 84.920(8)
_cell_angle_gamma 76.652(9)
_cell_formula_units_Z 2
_cell_length_a 5.5464(6)
_cell_length_b 11.0627(10)
_cell_length_c 11.4651(8)
_cell_measurement_reflns_used 2707
_cell_measurement_temperature 100.00(10)
_cell_measurement_theta_max 73.9870
_cell_measurement_theta_min 4.1270
_cell_volume 643.26(11)
_computing_cell_refinement 'CrysAlisPro 1.171.40.84a (Rigaku OD, 2020)'
_computing_data_collection 'CrysAlisPro 1.171.40.84a (Rigaku OD, 2020)'
_computing_data_reduction 'CrysAlisPro 1.171.40.84a (Rigaku OD, 2020)'
_computing_molecular_graphics 'Olex2 1.5 (Dolomanov et al., 2009)'
_computing_publication_material 'Olex2 1.5 (Dolomanov et al., 2009)'
_computing_structure_refinement 'SHELXL 2018/3 (Sheldrick, 2015)'
_computing_structure_solution 'SHELXT 2018/2 (Sheldrick, 2018)'
_diffrn_ambient_environment N~2~
_diffrn_ambient_temperature 100.00(10)
_diffrn_detector 'Hybrid Pixel Array Detector'
_diffrn_detector_area_resol_mean 10.0000
_diffrn_detector_type HyPix
_diffrn_measured_fraction_theta_full 0.982
_diffrn_measured_fraction_theta_max 0.973
_diffrn_measurement_details
;
List of Runs (angles in degrees, time in seconds):

  # Type    Start    End  Width  t~exp~   \w     \q     \k     \f   Frames
#--------------------------------------------------------------------------
  1  \w     73.00  99.00   0.50    0.34    --   46.37  36.00 -92.00   52
  2  \w    102.00 138.00   0.50    1.35    --  106.69  36.00 -92.00   72
  3  \w    101.00 130.00   0.50    1.35    --  106.69  77.00 -60.00   58
  4  \w    147.00 178.00   0.50    1.35    --  106.69  77.00 -60.00   62
  5  \w    143.00 172.00   0.50    1.35    --  106.69  36.00 -92.00   58
  6  \w     91.00 135.00   0.50    1.35    --  106.69  15.00   0.00   88
  7  \w    143.00 178.00   0.50    1.35    --  106.69  15.00   0.00   70
  8  \w     85.00 116.00   0.50    0.34    --   46.37  57.00  90.00   62
  9  \w    -27.00  25.00   0.50    0.34    --   46.37 -19.00  30.00  104
 10  \w    -21.00  41.00   0.50    0.34    --   46.37 -36.00 110.00  124
 11  \w     36.00  70.00   0.50    1.35    --  106.69 -77.00 120.00   68
 12  \w     38.00  70.00   0.50    1.35    --  106.69 -61.00 120.00   64
 13  \w     39.00  71.00   0.50    1.35    --  106.69 -61.00 -90.00   64
 14  \w     35.00 100.00   0.50    1.35    --  106.69 -77.00 -90.00  130
 15  \w     76.00 103.00   0.50    1.35    --  106.69 -94.00-120.00   54
 16  \w     62.00 107.00   0.50    1.35    --  106.69-125.00-120.00   90
 17  \w     36.00  84.00   0.50    0.34    --   46.37-125.00   0.00   96
 18  \w     41.00  68.00   0.50    1.35    --  106.69-125.00 120.00   54
 19  \w     38.00  78.00   0.50    1.35    --  106.69-125.00  60.00   80
 20  \w     82.00 111.00   0.50    1.35    --  106.69-125.00 120.00   58
 21  \w     84.00 110.00   0.50    1.35    --  106.69-125.00  60.00   52
 22  \w     79.00 109.00   0.50    1.35    --  106.69-125.00  30.00   60
 23  \w     43.00  70.00   0.50    1.35    --  106.69-125.00  30.00   54
 24  \w     37.00  63.00   0.50    1.35    --  106.69 -94.00 120.00   52
 25  \w     79.00 105.00   0.50    1.35    --  106.69 -94.00 120.00   52
 26  \w     45.00  71.00   0.50    0.34    --   46.37 -99.00-180.00   52
 27  \w     71.00  97.00   0.50    1.35    --  106.69 -94.00-150.00   52
 28  \w     36.00  61.00   0.50    1.35    --  106.69 -94.00-150.00   50
 29  \w     36.00  72.00   0.50    1.35    --  106.69 -94.00-120.00   72
 30  \w     39.00  73.00   0.50    1.35    --  106.69 -94.00  60.00   68
 31  \w    -69.00 -18.00   0.50    1.35    --  -88.50  61.00  90.00  102
 32  \w    -35.00  26.00   0.50    0.34    --  -46.37  36.00 -92.00  122
 33  \w    -40.00 -14.00   0.50    1.35    --  -88.50  36.00 -92.00   52
 34  \w    -46.00 -18.00   0.50    1.35    --  -88.50  45.00-120.00   56
 35  \w    -49.00 -24.00   0.50    1.35    --  -88.50 125.00-180.00   50
 36  \w    -84.00 -58.00   0.50    1.35    --  -88.50 125.00 -30.00   52
 37  \w   -152.00 -91.00   0.50    1.35    --  -88.50 -36.00 110.00  122
 38  \w   -116.00 -70.00   0.50    0.34    --  -46.37 -36.00 110.00   92
 39  \w   -159.00-108.00   0.50    1.35    --  -88.50 -77.00 -90.00  102
 40  \w   -136.00-100.00   0.50    1.35    --  -88.50 -94.00-150.00   72
 41  \w   -117.00 -88.00   0.50    0.34    --  -46.37-125.00-120.00   58
 42  \w   -116.00 -88.00   0.50    0.34    --  -46.37-125.00  60.00   56
 43  \w     77.00 112.00   0.50    0.34    --   46.37  37.00-150.00   70
 44  \w     -4.00  25.00   0.50    0.34    --   46.37 -19.00-120.00   58
 45  \w   -148.00-104.00   0.50    1.35    --  -88.50 -77.00  60.00   88
 46  \w   -139.00-112.00   0.50    1.35    --  -88.50 -94.00 120.00   54
 47  \w    -66.00 -40.00   0.50    1.35    --  -88.50  61.00 -30.00   52
 48  \w    150.00 177.00   0.50    1.35    --  106.69  15.00 -30.00   54
 49  \w     90.00 126.00   0.50    1.35    --  106.69  15.00 -30.00   72
 50  \w     66.00 105.00   0.50    1.35    --  106.69 -94.00  30.00   78
 51  \w     34.00  64.00   0.50    1.35    --  106.69 -61.00 -30.00   60
 52  \w    153.00 178.00   0.50    1.35    --  106.69  15.00 120.00   50
 53  \w     76.00 101.00   0.50    1.35    --  106.69 -77.00-150.00   50
 54  \w     92.00 133.00   0.50    1.35    --  106.69  15.00 120.00   82
;
_diffrn_measurement_device 'four-circle diffractometer'
_diffrn_measurement_device_type 'XtaLAB Synergy, Dualflex, HyPix'
_diffrn_measurement_method '\w scans'
_diffrn_orient_matrix_type 'CrysAlisPro convention (1999,Acta A55,543-557)'
_diffrn_orient_matrix_UB_11 -0.0622240000
_diffrn_orient_matrix_UB_12 -0.0896966000
_diffrn_orient_matrix_UB_13 -0.0652046000
_diffrn_orient_matrix_UB_21 -0.2731743000
_diffrn_orient_matrix_UB_22 0.0739582000
_diffrn_orient_matrix_UB_23 -0.0090416000
_diffrn_orient_matrix_UB_31 0.0548271000
_diffrn_orient_matrix_UB_32 0.0974456000
_diffrn_orient_matrix_UB_33 -0.1269237000
_diffrn_radiation_monochromator mirror
_diffrn_radiation_probe x-ray
_diffrn_radiation_type 'Cu K\a'
_diffrn_radiation_wavelength 1.54184
_diffrn_reflns_av_R_equivalents 0.0642
_diffrn_reflns_av_unetI/netI 0.0502
_diffrn_reflns_Laue_measured_fraction_full 0.982
_diffrn_reflns_Laue_measured_fraction_max 0.973
_diffrn_reflns_limit_h_max 6
_diffrn_reflns_limit_h_min -6
_diffrn_reflns_limit_k_max 13
_diffrn_reflns_limit_k_min -12
_diffrn_reflns_limit_l_max 12
_diffrn_reflns_limit_l_min -13
_diffrn_reflns_number 7134
_diffrn_reflns_point_group_measured_fraction_full 0.982
_diffrn_reflns_point_group_measured_fraction_max 0.973
_diffrn_reflns_theta_full 67.684
_diffrn_reflns_theta_max 69.977
_diffrn_reflns_theta_min 4.354
_diffrn_source 'micro-focus sealed X-ray tube'
_diffrn_source_type 'PhotonJet (Cu) X-ray Source'
_exptl_absorpt_coefficient_mu 7.759
_exptl_absorpt_correction_T_max 1.000
_exptl_absorpt_correction_T_min 0.632
_exptl_absorpt_correction_type gaussian
_exptl_absorpt_process_details
;
CrysAlisPro 1.171.40.84a (Rigaku Oxford Diffraction, 2020)
Numerical absorption correction based on gaussian integration over
a multifaceted crystal model
Empirical absorption correction using spherical harmonics,
implemented in SCALE3 ABSPACK scaling algorithm.
;
_exptl_crystal_colour 'clear colourless'
_exptl_crystal_colour_lustre clear
_exptl_crystal_colour_primary colourless
_exptl_crystal_density_diffrn 1.769
_exptl_crystal_description needle
_exptl_crystal_F_000 344
_exptl_crystal_size_max 0.207
_exptl_crystal_size_mid 0.077
_exptl_crystal_size_min 0.072
_refine_diff_density_max 1.135
_refine_diff_density_min -1.104
_refine_diff_density_rms 0.155
_refine_ls_extinction_method none
_refine_ls_goodness_of_fit_ref 1.085
_refine_ls_hydrogen_treatment constr
_refine_ls_matrix_type full
_refine_ls_number_parameters 157
_refine_ls_number_reflns 2379
_refine_ls_number_restraints 1
_refine_ls_restrained_S_all 1.085
_refine_ls_R_factor_all 0.0876
_refine_ls_R_factor_gt 0.0790
_refine_ls_shift/su_max 0.001
_refine_ls_shift/su_mean 0.000
_refine_ls_structure_factor_coef Fsqd
_refine_ls_weighting_details 'w=1/[\s^2^(Fo^2^)+(0.0100P)^2^+6.0000P] where P=(Fo^2^+2Fc^2^)/3'
_refine_ls_weighting_scheme calc
_refine_ls_wR_factor_gt 0.1741
_refine_ls_wR_factor_ref 0.1791
_reflns_Friedel_coverage 0.000
_reflns_number_gt 2011
_reflns_number_total 2379
_reflns_threshold_expression 'I > 2\s(I)'
_cod_data_source_file d3sc04727j2.cif
_cod_data_source_block hpd534g
_cod_depositor_comments 'Adding full bibliography for 1570081--1570086.cif.'
_cod_database_code 1570083
_shelx_shelxl_version_number 2018/3
_chemical_oxdiff_formula 'C H N O S Br Cl'
_chemical_oxdiff_usercomment 'HDc 574-1'
_shelx_space_group_comment
;
The symmetry employed for this shelxl refinement is uniquely defined
by the following loop, which should always be used as a source of
symmetry information in preference to the above space-group names.
They are only intended as comments.
;
_olex2_refinement_description
;
1. Fixed Uiso
 At 1.2 times of:
  All C(H) groups, All C(H,H) groups, All C(H,H,H,H) groups, All N(H) groups
2. Restrained distances
 C9B-C8B
 1.6 with sigma of 0.02
3. Uiso/Uaniso restraints and constraints
Uanis(C8B) = Uanis(C9B) = Uanis(Cl1B)
Uanis(C9A) = Uanis(Cl1A) = Uanis(C8A)
4. Others
 Fixed Sof: Cl1A(0.65) Cl1B(0.35) H7AA(0.65) H7AB(0.65) H7BC(0.35) H7BD(0.35)
 C8A(0.65) H8AA(0.65) H8AB(0.65) C9A(0.65) H9AA(0.65) H9AB(0.65) C8B(0.35)
 H8BA(0.35) H8BB(0.35) C9B(0.35) H9BA(0.35) H9BB(0.35)
5.a Secondary CH2 refined with riding coordinates:
 C5(H5A,H5B), C6(H6A,H6B), C7(H7AA,H7AB), C7(H7BC,H7BD), C8A(H8AA,H8AB),
 C9A(H9AA,H9AB), C8B(H8BA,H8BB), C9B(H9BA,H9BB)
5.b Aromatic/amide H refined with riding coordinates:
 N1(H1), C4(H4), C2(H2)
;
_olex2_exptl_crystal_mounting_method 'nylon loop'
_olex2_submission_special_instructions 'No special instructions were received'
_oxdiff_exptl_absorpt_empirical_details
;
Empirical correction (ABSPACK) includes:
- Absorption correction using spherical harmonics
- Frame scaling
- Detector area scaling
- B-factor correction
;
_oxdiff_exptl_absorpt_empirical_full_max 3.265
_oxdiff_exptl_absorpt_empirical_full_min 0.374

loop_
_space_group_symop_operation_xyz
'x, y, z'
'-x, -y, -z'

loop_
_atom_site_label
_atom_site_type_symbol
_atom_site_fract_x
_atom_site_fract_y
_atom_site_fract_z
_atom_site_U_iso_or_equiv
_atom_site_adp_type
_atom_site_occupancy
_atom_site_site_symmetry_order
_atom_site_calc_flag
_atom_site_refinement_flags_posn
_atom_site_refinement_flags_adp
_atom_site_refinement_flags_occupancy
_atom_site_disorder_assembly
_atom_site_disorder_group
Br1 Br -0.26663(17) 1.07923(9) 0.14328(8) 0.0645(4) Uani 1 1 d . . . . .
S1 S 0.7918(3) 0.69189(17) 0.49677(16) 0.0434(4) Uani 1 1 d . . . . .
Cl1A Cl 0.1681(6) 0.3216(3) 1.0392(3) 0.0607(8) Uani 0.65 1 d . . P A 1
O1 O 0.9867(9) 0.7000(5) 0.5648(5) 0.0503(13) Uani 1 1 d . . . . .
O2 O 0.8541(10) 0.6594(5) 0.3855(5) 0.0513(13) Uani 1 1 d . . . . .
N2 N 0.2765(11) 1.0092(6) 0.3934(5) 0.0436(14) Uani 1 1 d . . . . .
Cl1B Cl 0.2596(11) 0.1896(6) 0.9565(5) 0.0602(14) Uani 0.35 1 d . . P B 2
N1 N 0.6108(11) 0.8389(6) 0.4660(6) 0.0454(14) Uani 1 1 d . . . . .
H1 H 0.649486 0.890174 0.499786 0.054 Uiso 1 1 calc R U . . .
N3 N 0.3472(11) 0.8192(6) 0.3278(6) 0.0468(15) Uani 1 1 d . . . . .
C1 C 0.4007(13) 0.8903(7) 0.3909(6) 0.0432(16) Uani 1 1 d . . . . .
C4 C 0.1487(15) 0.8784(8) 0.2528(7) 0.0498(18) Uani 1 1 d . . . . .
H4 H 0.102585 0.835120 0.204467 0.060 Uiso 1 1 calc R U . . .
C3 C 0.0131(13) 1.0021(7) 0.2467(6) 0.0444(17) Uani 1 1 d . . . . .
C2 C 0.0803(14) 1.0645(8) 0.3171(7) 0.0489(18) Uani 1 1 d . . . . .
H2 H -0.010934 1.147662 0.312980 0.059 Uiso 1 1 calc R U . . .
C5 C 0.6142(14) 0.5852(7) 0.5961(7) 0.0490(18) Uani 1 1 d . . . . .
H5A H 0.457440 0.599553 0.556746 0.059 Uiso 1 1 calc R U . . .
H5B H 0.700413 0.494995 0.607912 0.059 Uiso 1 1 calc R U . . .
C6 C 0.5636(17) 0.6032(10) 0.7214(8) 0.064(2) Uani 1 1 d . . . . .
H6A H 0.718631 0.576244 0.765635 0.077 Uiso 1 1 calc R U . . .
H6B H 0.500401 0.696052 0.709111 0.077 Uiso 1 1 calc R U . . .
C7 C 0.3833(17) 0.5275(11) 0.7995(9) 0.084(4) Uani 1 1 d . . . . .
H7AA H 0.230979 0.549337 0.754113 0.101 Uiso 0.65 1 calc R U P C 1
H7AB H 0.344411 0.551234 0.874100 0.101 Uiso 0.65 1 calc R U P C 1
H7BC H 0.325171 0.568010 0.862592 0.101 Uiso 0.35 1 calc R U P D 2
H7BD H 0.242621 0.546407 0.746719 0.101 Uiso 0.35 1 calc R U P D 2
C8A C 0.490(3) 0.3825(16) 0.8343(15) 0.0607(8) Uani 0.65 1 d . . P A 1
H8AA H 0.626878 0.358724 0.890646 0.073 Uiso 0.65 1 calc R U P A 1
H8AB H 0.554380 0.361577 0.760348 0.073 Uiso 0.65 1 calc R U P A 1
C9A C 0.290(3) 0.2997(14) 0.8979(12) 0.0607(8) Uani 0.65 1 d . . P A 1
H9AA H 0.363628 0.207208 0.913732 0.073 Uiso 0.65 1 calc R U P A 1
H9AB H 0.154719 0.323763 0.840634 0.073 Uiso 0.65 1 calc R U P A 1
C8B C 0.429(5) 0.397(3) 0.859(2) 0.0602(14) Uani 0.35 1 d D . P B 2
H8BA H 0.588374 0.370234 0.899657 0.072 Uiso 0.35 1 calc R U P B 2
H8BB H 0.440401 0.352101 0.798856 0.072 Uiso 0.35 1 calc R U P B 2
C9B C 0.222(4) 0.349(3) 0.962(2) 0.0602(14) Uani 0.35 1 d D . P B 2
H9BA H 0.056760 0.401105 0.938149 0.072 Uiso 0.35 1 calc R U P B 2
H9BB H 0.259517 0.348370 1.043472 0.072 Uiso 0.35 1 calc R U P B 2

loop_
_atom_site_aniso_label
_atom_site_aniso_U_11
_atom_site_aniso_U_22
_atom_site_aniso_U_33
_atom_site_aniso_U_23
_atom_site_aniso_U_13
_atom_site_aniso_U_12
Br1 0.0554(6) 0.0648(6) 0.0509(5) 0.0129(4) -0.0218(4) -0.0106(4)
S1 0.0402(9) 0.0377(9) 0.0395(9) -0.0042(7) -0.0054(7) 0.0054(7)
Cl1A 0.0644(18) 0.0554(17) 0.0449(16) 0.0016(13) 0.0014(13) -0.0080(14)
O1 0.045(3) 0.041(3) 0.050(3) -0.003(2) -0.009(2) 0.003(2)
O2 0.053(3) 0.051(3) 0.036(3) -0.008(2) 0.000(2) 0.005(2)
N2 0.040(3) 0.042(3) 0.036(3) -0.003(3) -0.007(2) 0.004(2)
Cl1B 0.060(3) 0.058(3) 0.046(3) 0.006(2) -0.016(2) -0.011(3)
N1 0.048(3) 0.032(3) 0.047(3) -0.006(3) -0.013(3) 0.004(2)
N3 0.046(3) 0.041(3) 0.042(3) 0.001(3) -0.010(3) -0.005(3)
C1 0.043(4) 0.040(4) 0.033(3) 0.002(3) -0.004(3) -0.003(3)
C4 0.053(4) 0.047(4) 0.043(4) -0.005(3) -0.011(3) -0.012(3)
C3 0.038(4) 0.044(4) 0.034(4) 0.009(3) -0.014(3) -0.002(3)
C2 0.046(4) 0.045(4) 0.039(4) 0.002(3) -0.006(3) 0.000(3)
C5 0.044(4) 0.040(4) 0.044(4) 0.003(3) -0.004(3) 0.005(3)
C6 0.058(5) 0.070(6) 0.044(4) -0.004(4) 0.002(4) 0.004(4)
C7 0.054(5) 0.109(8) 0.045(5) 0.020(5) -0.006(4) 0.001(5)
C8A 0.0644(18) 0.0554(17) 0.0449(16) 0.0016(13) 0.0014(13) -0.0080(14)
C9A 0.0644(18) 0.0554(17) 0.0449(16) 0.0016(13) 0.0014(13) -0.0080(14)
C8B 0.060(3) 0.058(3) 0.046(3) 0.006(2) -0.016(2) -0.011(3)
C9B 0.060(3) 0.058(3) 0.046(3) 0.006(2) -0.016(2) -0.011(3)

loop_
_atom_type_symbol
_atom_type_description
_atom_type_scat_dispersion_real
_atom_type_scat_dispersion_imag
_atom_type_scat_source
C C 0.0181 0.0091 'International Tables Vol C Tables 4.2.6.8 and 6.1.1.4'
H H 0.0000 0.0000 'International Tables Vol C Tables 4.2.6.8 and 6.1.1.4'
Br Br -0.6763 1.2805 'International Tables Vol C Tables 4.2.6.8 and 6.1.1.4'
Cl Cl 0.3639 0.7018 'International Tables Vol C Tables 4.2.6.8 and 6.1.1.4'
N N 0.0311 0.0180 'International Tables Vol C Tables 4.2.6.8 and 6.1.1.4'
O O 0.0492 0.0322 'International Tables Vol C Tables 4.2.6.8 and 6.1.1.4'
S S 0.3331 0.5567 'International Tables Vol C Tables 4.2.6.8 and 6.1.1.4'

loop_
_exptl_crystal_face_index_h
_exptl_crystal_face_index_k
_exptl_crystal_face_index_l
_exptl_crystal_face_perp_dist
-1 3 -5 0.0067
3 1 -1 0.1012
1 5 -3 0.0477
-1 6 5 0.0524
-1 -5 4 0.0272
1 -5 -5 0.0191
0 -3 5 0.0462

loop_
_geom_angle_atom_site_label_1
_geom_angle_atom_site_label_2
_geom_angle_atom_site_label_3
_geom_angle
_geom_angle_site_symmetry_1
_geom_angle_site_symmetry_3
_geom_angle_publ_flag
O1 S1 O2 118.4(3) . . ?
O1 S1 N1 102.6(3) . . ?
O1 S1 C5 109.6(3) . . ?
O2 S1 N1 110.7(3) . . ?
O2 S1 C5 110.0(4) . . ?
N1 S1 C5 104.6(3) . . ?
C1 N2 C2 115.0(7) . . ?
S1 N1 H1 116.3 . . ?
C1 N1 S1 127.4(5) . . ?
C1 N1 H1 116.3 . . ?
C1 N3 C4 114.7(6) . . ?
N2 C1 N1 113.5(7) . . ?
N3 C1 N2 128.2(6) . . ?
N3 C1 N1 118.3(6) . . ?
N3 C4 H4 119.4 . . ?
N3 C4 C3 121.2(7) . . ?
C3 C4 H4 119.4 . . ?
C4 C3 Br1 119.7(6) . . ?
C2 C3 Br1 121.1(6) . . ?
C2 C3 C4 119.2(7) . . ?
N2 C2 H2 119.2 . . ?
C3 C2 N2 121.6(7) . . ?
C3 C2 H2 119.2 . . ?
S1 C5 H5A 108.9 . . ?
S1 C5 H5B 108.9 . . ?
H5A C5 H5B 107.7 . . ?
C6 C5 S1 113.4(6) . . ?
C6 C5 H5A 108.9 . . ?
C6 C5 H5B 108.9 . . ?
C5 C6 H6A 108.8 . . ?
C5 C6 H6B 108.8 . . ?
H6A C6 H6B 107.7 . . ?
C7 C6 C5 113.8(9) . . ?
C7 C6 H6A 108.8 . . ?
C7 C6 H6B 108.8 . . ?
C6 C7 H7AA 109.6 . . ?
C6 C7 H7AB 109.6 . . ?
C6 C7 H7BC 105.8 . . ?
C6 C7 H7BD 105.8 . . ?
C6 C7 C8A 110.2(9) . . ?
H7AA C7 H7AB 108.1 . . ?
H7BC C7 H7BD 106.2 . . ?
C8A C7 H7AA 109.6 . . ?
C8A C7 H7AB 109.6 . . ?
C8B C7 C6 126.0(13) . . ?
C8B C7 H7BC 105.8 . . ?
C8B C7 H7BD 105.8 . . ?
C7 C8A H8AA 109.3 . . ?
C7 C8A H8AB 109.3 . . ?
C7 C8A C9A 111.4(11) . . ?
H8AA C8A H8AB 108.0 . . ?
C9A C8A H8AA 109.3 . . ?
C9A C8A H8AB 109.3 . . ?
Cl1A C9A H9AA 108.7 . . ?
Cl1A C9A H9AB 108.7 . . ?
C8A C9A Cl1A 114.2(11) . . ?
C8A C9A H9AA 108.7 . . ?
C8A C9A H9AB 108.7 . . ?
H9AA C9A H9AB 107.6 . . ?
C7 C8B H8BA 108.7 . . ?
C7 C8B H8BB 108.7 . . ?
C7 C8B C9B 114(2) . . ?
H8BA C8B H8BB 107.6 . . ?
C9B C8B H8BA 108.7 . . ?
C9B C8B H8BB 108.7 . . ?
Cl1B C9B H9BA 112.2 . . ?
Cl1B C9B H9BB 112.2 . . ?
C8B C9B Cl1B 98(2) . . ?
C8B C9B H9BA 112.2 . . ?
C8B C9B H9BB 112.2 . . ?
H9BA C9B H9BB 109.8 . . ?

loop_
_geom_bond_atom_site_label_1
_geom_bond_atom_site_label_2
_geom_bond_distance
_geom_bond_site_symmetry_2
_geom_bond_publ_flag
Br1 C3 1.888(6) . ?
S1 O1 1.423(6) . ?
S1 O2 1.434(5) . ?
S1 N1 1.641(6) . ?
S1 C5 1.755(8) . ?
Cl1A C9A 1.771(14) . ?
N2 C1 1.345(9) . ?
N2 C2 1.348(9) . ?
Cl1B C9B 1.75(3) . ?
N1 H1 0.8600 . ?
N1 C1 1.400(9) . ?
N3 C1 1.328(10) . ?
N3 C4 1.353(9) . ?
C4 H4 0.9300 . ?
C4 C3 1.383(11) . ?
C3 C2 1.348(11) . ?
C2 H2 0.9300 . ?
C5 H5A 0.9700 . ?
C5 H5B 0.9700 . ?
C5 C6 1.511(12) . ?
C6 H6A 0.9700 . ?
C6 H6B 0.9700 . ?
C6 C7 1.490(13) . ?
C7 H7AA 0.9700 . ?
C7 H7AB 0.9700 . ?
C7 H7BC 0.9700 . ?
C7 H7BD 0.9700 . ?
C7 C8A 1.500(19) . ?
C7 C8B 1.35(3) . ?
C8A H8AA 0.9700 . ?
C8A H8AB 0.9700 . ?
C8A C9A 1.57(2) . ?
C9A H9AA 0.9700 . ?
C9A H9AB 0.9700 . ?
C8B H8BA 0.9700 . ?
C8B H8BB 0.9700 . ?
C8B C9B 1.615(18) . ?
C9B H9BA 0.9700 . ?
C9B H9BB 0.9700 . ?

loop_
_geom_torsion_atom_site_label_1
_geom_torsion_atom_site_label_2
_geom_torsion_atom_site_label_3
_geom_torsion_atom_site_label_4
_geom_torsion
_geom_torsion_site_symmetry_1
_geom_torsion_site_symmetry_2
_geom_torsion_site_symmetry_3
_geom_torsion_site_symmetry_4
_geom_torsion_publ_flag
Br1 C3 C2 N2 178.5(5) . . . . ?
S1 N1 C1 N2 173.7(5) . . . . ?
S1 N1 C1 N3 -6.1(10) . . . . ?
S1 C5 C6 C7 171.6(6) . . . . ?
O1 S1 N1 C1 173.7(6) . . . . ?
O1 S1 C5 C6 42.1(6) . . . . ?
O2 S1 N1 C1 46.5(7) . . . . ?
O2 S1 C5 C6 173.8(5) . . . . ?
N1 S1 C5 C6 -67.3(6) . . . . ?
N3 C4 C3 Br1 -178.7(6) . . . . ?
N3 C4 C3 C2 -0.1(12) . . . . ?
C1 N2 C2 C3 1.6(10) . . . . ?
C1 N3 C4 C3 -1.4(11) . . . . ?
C4 N3 C1 N2 3.4(11) . . . . ?
C4 N3 C1 N1 -176.9(6) . . . . ?
C4 C3 C2 N2 0.0(11) . . . . ?
C2 N2 C1 N1 176.7(6) . . . . ?
C2 N2 C1 N3 -3.5(11) . . . . ?
C5 S1 N1 C1 -71.9(7) . . . . ?
C5 C6 C7 C8A 65.9(12) . . . . ?
C5 C6 C7 C8B 75(2) . . . . ?
C6 C7 C8A C9A -170.7(11) . . . . ?
C6 C7 C8B C9B 165.7(17) . . . . ?
C7 C8A C9A Cl1A -62.2(15) . . . . ?
C7 C8B C9B Cl1B 152(2) . . . . ?

loop_
_exptl_oxdiff_crystal_face_indexfrac_h
_exptl_oxdiff_crystal_face_indexfrac_k
_exptl_oxdiff_crystal_face_indexfrac_l
_exptl_oxdiff_crystal_face_x
_exptl_oxdiff_crystal_face_y
_exptl_oxdiff_crystal_face_z
-1.0837 2.7900 -4.8423 0.1329 0.5462 0.8271
3.4791 0.8438 -1.2606 -0.2100 -0.8766 0.4330
0.6016 5.3516 -2.7691 -0.3369 0.2565 0.9059
-0.7404 6.0531 4.5385 -0.7928 0.6089 -0.0268
-0.7717 -4.5628 3.7581 0.2122 -0.1606 -0.9639
0.8882 -5.4585 -5.2834 0.7789 -0.5986 0.1874
0.3429 -2.9972 5.1581 -0.0888 -0.3620 -0.9279
